data_7121595
loop_
_publ_author_name
'Ohara, Yuki'
'Hinokimoto, Akira'
'Chen, Wenqian'
'Kitao, Takashi'
'Nishiyama, Yusuke'
'Hong, You-Lee'
'Kitagawa, Susumu'
'Horike, Satoshi'

_publ_section_title
;
 Formation of coordination polymer glass by mechanical milling: dependence
 on metal ions and molecular doping for H<sup>+</sup> conductivity.
;
_journal_issue 50
_journal_name_full 'Chemical communications (Cambridge, England)'
_journal_page_first 6859
_journal_page_last 6862
_journal_paper_doi 10.1039/c8cc02399a
_journal_volume 54
_journal_year 2018
_chemical_formula_moiety 'C4 H10 Cr N6 O8 P2'
_chemical_formula_sum 'C4 H10 Cr N6 O8 P2'
_chemical_formula_weight 384.12
_chemical_name_systematic CrTz
_space_group_crystal_system monoclinic
_space_group_IT_number 14
_space_group_name_Hall '-P 2ybc'
_space_group_name_H-M_alt 'P 1 21/c 1'
_symmetry_space_group_name_Hall '-P 2ybc'
_symmetry_space_group_name_H-M 'P 1 21/c 1'
_atom_sites_solution_hydrogens geom
_atom_sites_solution_primary dual
_audit_creation_date 2018-03-19
_audit_creation_method
;
Olex2 1.2
(compiled 2017.08.10 svn.r3458 for OlexSys, GUI svn.r5381)
;
_audit_update_record
;
2018-03-19 deposited with the CCDC.
2018-04-30 downloaded from the CCDC.
;
_cell_angle_alpha 90
_cell_angle_beta 91.626(5)
_cell_angle_gamma 90
_cell_formula_units_Z 4
_cell_length_a 15.303(3)
_cell_length_b 8.7095(19)
_cell_length_c 9.695(2)
_cell_measurement_reflns_used 4042
_cell_measurement_temperature 213.15
_cell_measurement_theta_max 27.1454
_cell_measurement_theta_min 3.1448
_cell_volume 1291.6(5)
_computing_cell_refinement 'CrystalClear (Rigaku Inc., 2008)'
_computing_data_collection 'CrystalClear (Rigaku Inc., 2008)'
_computing_data_reduction 'CrystalClear (Rigaku Inc., 2008)'
_computing_molecular_graphics 'Olex2 (Dolomanov et al., 2009)'
_computing_publication_material 'Olex2 (Dolomanov et al., 2009)'
_computing_structure_refinement 'ShelXL (Sheldrick, 2015)'
_computing_structure_solution 'ShelXT (Sheldrick, 2015)'
_diffrn_ambient_temperature 213.15
_diffrn_detector_area_resol_mean 28.5714
_diffrn_measured_fraction_theta_full 0.975
_diffrn_measured_fraction_theta_max 0.873
_diffrn_measurement_device_type 'Saturn724+ (2x2 bin mode)'
_diffrn_measurement_method dtprofit.ref
_diffrn_radiation_type MoK\a
_diffrn_radiation_wavelength 0.71075
_diffrn_reflns_av_R_equivalents 0.0523
_diffrn_reflns_av_unetI/netI 0.0342
_diffrn_reflns_Laue_measured_fraction_full 0.975
_diffrn_reflns_Laue_measured_fraction_max 0.873
_diffrn_reflns_limit_h_max 19
_diffrn_reflns_limit_h_min -18
_diffrn_reflns_limit_k_max 10
_diffrn_reflns_limit_k_min -10
_diffrn_reflns_limit_l_max 12
_diffrn_reflns_limit_l_min -10
_diffrn_reflns_number 9795
_diffrn_reflns_point_group_measured_fraction_full 0.975
_diffrn_reflns_point_group_measured_fraction_max 0.873
_diffrn_reflns_theta_full 25.242
_diffrn_reflns_theta_max 27.146
_diffrn_reflns_theta_min 3.392
_diffrn_source_current 40.0000
_diffrn_source_power 2.0000
_diffrn_source_voltage 50.0000
_exptl_absorpt_coefficient_mu 1.186
_exptl_absorpt_correction_T_max 1.0000
_exptl_absorpt_correction_T_min 0.8736
_exptl_absorpt_correction_type multi-scan
_exptl_crystal_colour blue
_exptl_crystal_colour_primary blue
_exptl_crystal_density_diffrn 1.975
_exptl_crystal_description prism
_exptl_crystal_F_000 776
_exptl_crystal_size_max 0.2
_exptl_crystal_size_mid 0.2
_exptl_crystal_size_min 0.2
_refine_diff_density_max 0.794
_refine_diff_density_min -0.516
_refine_diff_density_rms 0.115
_refine_ls_extinction_method none
_refine_ls_goodness_of_fit_ref 1.089
_refine_ls_hydrogen_treatment constr
_refine_ls_matrix_type full
_refine_ls_number_parameters 268
_refine_ls_number_reflns 2507
_refine_ls_number_restraints 396
_refine_ls_restrained_S_all 1.020
_refine_ls_R_factor_all 0.0522
_refine_ls_R_factor_gt 0.0479
_refine_ls_shift/su_max 0.001
_refine_ls_shift/su_mean 0.000
_refine_ls_structure_factor_coef Fsqd
_refine_ls_weighting_details 'w=1/[\s^2^(Fo^2^)+(0.0642P)^2^+3.6424P] where P=(Fo^2^+2Fc^2^)/3'
_refine_ls_weighting_scheme calc
_refine_ls_wR_factor_gt 0.1245
_refine_ls_wR_factor_ref 0.1297
_reflns_Friedel_coverage 0.000
_reflns_number_gt 2300
_reflns_number_total 2507
_reflns_threshold_expression 'I > 2\s(I)'
_cod_data_source_file c8cc02399a2.cif
_cod_data_source_block CrTz
_cod_depositor_comments 'Adding full bibliography for 7121595--7121598.cif.'
_cod_database_code 7121595
_shelx_shelxl_version_number 2018/1
_shelx_space_group_comment
;
The symmetry employed for this shelxl refinement is uniquely defined
by the following loop, which should always be used as a source of
symmetry information in preference to the above space-group names.
They are only intended as comments.
;
_shelx_estimated_absorpt_t_max 0.797
_shelx_estimated_absorpt_t_min 0.797
_olex2_refinement_description
;
1. Fixed Uiso
 At 1.2 times of:
  All C(H) groups, All C(H,H) groups, All N(H) groups
 At 1.5 times of:
  All O(H) groups
2. Restrained distances
 N1-C1 = C1-N3 = N3-C2 = C2-N2 = N2-N1
 1.34 with sigma of 0.02
 N3A-C1 = C1-N1A = N1A-N2A = N2A-C2A = C2A-N3A
 1.34 with sigma of 0.02
 N4-C3 = C3-N6 = N6-C4 = C4-N5 = N5-N4
 1.34 with sigma of 0.02
 N6A-C3 = C3-N4A = N4A-N5A = N5A-C4A = C4A-N6A
 1.34 with sigma of 0.02
 N1-N3 = C1-C2 = N3-N2 = C2-N1 = N2-C1
 2.2 with sigma of 0.04
 N3A-N1A = C1-N2A = N1A-C2A = N2A-N3A = N2A-C1
 2.2 with sigma of 0.04
 N4-N6 = C3-C4 = N6-N5 = C4-N4 = N5-C3
 2.2 with sigma of 0.04
 N6A-N4A = C3-N5A = N4A-C4A = N5A-N6A = C4A-C3
 2.2 with sigma of 0.04
3. Restrained planarity
 N1, N3, N2, C1, C2
 with sigma of 0.01
 N1A, N3A, N2A, C1, C2A
 with sigma of 0.01
 N4, N6, N5, C3, C4
 with sigma of 0.01
 N4A, N6A, N5A, C3, C4A
 with sigma of 0.01
4. Uiso/Uaniso restraints and constraints
N1 \\sim N2 \\sim N3 \\sim C1 \\sim C2 \\sim N1A \\sim N2A \\sim N3A \\sim C2A
\\sim N4 \\sim N5 \\sim N6 \\sim C3 \\sim C4 \\sim N4A \\sim N5A \\sim N6A
\\sim C4A: within 2A with sigma of 0.01 and sigma for terminal atoms of 0.02
Uanis(N1) \\sim Ueq, Uanis(N2) \\sim Ueq, Uanis(N3) \\sim Ueq, Uanis(C1) \\sim
Ueq, Uanis(C2) \\sim Ueq, Uanis(N1A) \\sim Ueq, Uanis(N2A) \\sim Ueq,
Uanis(N3A) \\sim Ueq, Uanis(C2A) \\sim Ueq, Uanis(N4) \\sim Ueq, Uanis(N5)
\\sim Ueq, Uanis(N6) \\sim Ueq, Uanis(C3) \\sim Ueq, Uanis(C4) \\sim Ueq,
Uanis(N4A) \\sim Ueq, Uanis(N5A) \\sim Ueq, Uanis(N6A) \\sim Ueq, Uanis(C4A)
\\sim Ueq: with sigma of 0.01 and sigma for terminal atoms of 0.02
5. Others
 Sof(H1B)=Sof(N3A)=Sof(C2A)=Sof(H2AA)=Sof(N2A)=Sof(H2AB)=Sof(N1A)=1-FVAR(1)
 Sof(N1)=Sof(C2)=Sof(H2A)=Sof(N3)=Sof(N2)=Sof(H2B)=Sof(H1A)=FVAR(1)
 Sof(H3B)=Sof(N4A)=Sof(N5A)=Sof(H5A)=Sof(C4A)=Sof(H4AA)=Sof(N6A)=1-FVAR(2)
 Sof(N4)=Sof(N6)=Sof(N5)=Sof(H5)=Sof(C4)=Sof(H4A)=Sof(H3A)=FVAR(2)
6.a Aromatic/amide H refined with riding coordinates:
 N5(H5), C2(H2A), C4(H4A), C3(H3A), C3(H3B), N2(H2B), C1(H1A), C1(H1B),
 C2A(H2AA), N2A(H2AB), N5A(H5A), C4A(H4AA)
6.b Idealised tetrahedral OH refined as rotating group:
 O4(H4), O2(H2), O7(H7), O6(H6)
;
_olex2_submission_special_instructions 'No special instructions were received'

loop_
_space_group_symop_operation_xyz
'x, y, z'
'-x, y+1/2, -z+1/2'
'-x, -y, -z'
'x, -y-1/2, z-1/2'

loop_
_atom_site_label
_atom_site_type_symbol
_atom_site_fract_x
_atom_site_fract_y
_atom_site_fract_z
_atom_site_U_iso_or_equiv
_atom_site_adp_type
_atom_site_occupancy
_atom_site_site_symmetry_order
_atom_site_calc_flag
_atom_site_refinement_flags_posn
_atom_site_refinement_flags_adp
_atom_site_refinement_flags_occupancy
_atom_site_disorder_assembly
_atom_site_disorder_group
Cr1 Cr 0.74964(3) 0.49941(5) 0.28429(5) 0.01105(19) Uani 1 1 d . . . . .
P2 P 0.94517(5) 0.70070(9) 0.30219(8) 0.0131(2) Uani 1 1 d . . . . .
P1 P 0.55403(5) 0.30058(9) 0.29097(8) 0.0128(2) Uani 1 1 d . . . . .
O1 O 0.62609(15) 0.4142(3) 0.2760(2) 0.0189(5) Uani 1 1 d . . . . .
O5 O 0.87156(16) 0.5898(3) 0.2844(3) 0.0205(5) Uani 1 1 d . . . . .
O4 O 0.56394(16) 0.2028(3) 0.4267(2) 0.0174(5) Uani 1 1 d . . . . .
H4 H 0.555958 0.258726 0.494587 0.026 Uiso 1 1 calc GR . . . .
O2 O 0.46430(16) 0.3874(3) 0.2990(3) 0.0229(6) Uani 1 1 d . . . . .
H2 H 0.473384 0.480649 0.309464 0.034 Uiso 1 1 calc GR . . . .
O8 O 0.95303(16) 0.8153(3) 0.1862(2) 0.0198(5) Uani 1 1 d . . . . .
O7 O 0.93884(18) 0.7993(3) 0.4371(2) 0.0211(6) Uani 1 1 d . . . . .
H7 H 0.940158 0.741806 0.505382 0.032 Uiso 1 1 calc GR . . . .
O3 O 0.54405(18) 0.1851(3) 0.1751(2) 0.0235(6) Uani 1 1 d . . . . .
O6 O 1.03391(16) 0.6107(3) 0.3162(3) 0.0263(6) Uani 1 1 d . . . . .
H6 H 1.023863 0.517164 0.320539 0.039 Uiso 1 1 calc GR . . . .
N1 N 0.706(4) 0.651(5) 0.112(7) 0.017(3) Uani 0.08(3) 1 d D U P A 1
N4 N 0.7903(11) 0.3280(16) 0.4304(12) 0.0154(15) Uani 0.68(3) 1 d D U P A 1
N6 N 0.7956(10) 0.1691(14) 0.6125(13) 0.0168(15) Uani 0.68(3) 1 d D U P A 1
N5 N 0.8499(9) 0.2183(14) 0.4109(13) 0.0180(16) Uani 0.68(3) 1 d D U P A 1
H5 H 0.881875 0.209619 0.338588 0.022 Uiso 0.68(3) 1 calc R . P A 1
C2 C 0.627(4) 0.765(9) -0.049(8) 0.020(3) Uani 0.08(3) 1 d D U P A 1
H2A H 0.583151 0.785407 -0.115581 0.024 Uiso 0.08(3) 1 calc R . P A 1
N3 N 0.694(4) 0.859(6) -0.014(6) 0.021(3) Uani 0.08(3) 1 d D U P A 1
C4 C 0.8525(10) 0.1236(17) 0.5204(16) 0.0177(18) Uani 0.68(3) 1 d D U P A 1
H4A H 0.889346 0.037743 0.530176 0.021 Uiso 0.68(3) 1 calc R . P A 1
C3 C 0.7590(2) 0.2937(4) 0.5534(3) 0.0171(7) Uani 1 1 d D U . . .
H3A H 0.715094 0.351562 0.595080 0.021 Uiso 0.68(3) 1 calc R . P A 1
H3B H 0.714148 0.344435 0.599564 0.021 Uiso 0.32(3) 1 calc R . P A 2
N2 N 0.635(4) 0.637(8) 0.029(8) 0.019(3) Uani 0.08(3) 1 d D U P A 1
H2B H 0.599667 0.559183 0.025302 0.023 Uiso 0.08(3) 1 calc R . P A 1
C1 C 0.7427(2) 0.7888(4) 0.0851(3) 0.0180(7) Uani 1 1 d D U . . .
H1A H 0.793561 0.828707 0.128379 0.022 Uiso 0.08(3) 1 calc R . P A 1
H1B H 0.790924 0.836177 0.129743 0.022 Uiso 0.92(3) 1 calc R . P A 2
N3A N 0.7071(4) 0.6555(5) 0.1295(7) 0.0153(8) Uani 0.92(3) 1 d D U P A 2
C2A C 0.6423(4) 0.6295(8) 0.0390(8) 0.0190(10) Uani 0.92(3) 1 d D U P A 2
H2AA H 0.604307 0.544730 0.040504 0.023 Uiso 0.92(3) 1 calc R . P A 2
N2A N 0.6392(4) 0.7407(8) -0.0535(5) 0.0230(12) Uani 0.92(3) 1 d D U P A 2
H2AB H 0.601383 0.746329 -0.122137 0.028 Uiso 0.92(3) 1 calc R . P A 2
N1A N 0.7036(4) 0.8455(6) -0.0262(6) 0.0240(11) Uani 0.92(3) 1 d D U P A 2
N4A N 0.799(2) 0.165(3) 0.599(3) 0.017(3) Uani 0.32(3) 1 d D U P A 2
N5A N 0.8572(18) 0.131(3) 0.504(3) 0.016(2) Uani 0.32(3) 1 d D U P A 2
H5A H 0.892408 0.052705 0.507756 0.019 Uiso 0.32(3) 1 calc R . P A 2
C4A C 0.854(2) 0.237(4) 0.403(3) 0.016(2) Uani 0.32(3) 1 d D U P A 2
H4AA H 0.888534 0.238316 0.324998 0.019 Uiso 0.32(3) 1 calc R . P A 2
N6A N 0.792(2) 0.340(3) 0.433(3) 0.016(3) Uani 0.32(3) 1 d D U P A 2

loop_
_atom_site_aniso_label
_atom_site_aniso_U_11
_atom_site_aniso_U_22
_atom_site_aniso_U_33
_atom_site_aniso_U_23
_atom_site_aniso_U_13
_atom_site_aniso_U_12
Cr1 0.0105(3) 0.0105(3) 0.0121(3) 0.00065(18) -0.0003(2) -0.00083(18)
P2 0.0123(4) 0.0135(4) 0.0135(4) 0.0006(3) -0.0006(3) -0.0015(3)
P1 0.0135(4) 0.0131(4) 0.0117(4) 0.0004(3) -0.0007(3) -0.0017(3)
O1 0.0162(12) 0.0187(12) 0.0218(12) 0.0025(10) -0.0002(10) -0.0045(10)
O5 0.0137(12) 0.0216(13) 0.0259(13) 0.0036(10) -0.0028(10) -0.0027(10)
O4 0.0233(12) 0.0164(12) 0.0126(11) 0.0000(9) -0.0001(10) 0.0025(10)
O2 0.0151(12) 0.0168(12) 0.0368(15) 0.0053(11) -0.0007(11) -0.0001(10)
O8 0.0263(13) 0.0203(12) 0.0130(12) 0.0024(10) 0.0015(10) -0.0045(10)
O7 0.0312(14) 0.0177(12) 0.0144(12) 0.0008(9) 0.0000(10) 0.0036(10)
O3 0.0372(15) 0.0204(13) 0.0128(12) -0.0023(10) 0.0003(11) -0.0069(11)
O6 0.0135(12) 0.0149(12) 0.0502(17) -0.0032(12) -0.0056(11) 0.0016(10)
N1 0.017(5) 0.019(5) 0.016(5) 0.003(5) -0.002(5) -0.001(5)
N4 0.015(2) 0.013(3) 0.019(2) 0.004(2) 0.003(2) -0.001(2)
N6 0.017(3) 0.019(2) 0.014(3) 0.000(2) 0.002(2) 0.003(2)
N5 0.017(2) 0.018(4) 0.019(3) 0.005(3) 0.007(2) 0.004(3)
C2 0.018(5) 0.022(5) 0.020(5) 0.004(4) -0.003(4) -0.004(4)
N3 0.018(5) 0.023(5) 0.022(5) 0.004(5) -0.003(5) -0.003(5)
C4 0.019(3) 0.018(3) 0.016(4) 0.008(3) 0.002(3) 0.001(2)
C3 0.0182(16) 0.0167(15) 0.0166(15) -0.0001(13) 0.0022(13) 0.0006(13)
N2 0.018(5) 0.021(5) 0.018(5) 0.002(4) -0.003(4) -0.003(4)
C1 0.0151(15) 0.0175(16) 0.0211(16) 0.0045(13) -0.0026(13) -0.0020(13)
N3A 0.0148(14) 0.0166(14) 0.014(2) 0.0001(13) -0.0005(13) -0.0007(12)
C2A 0.019(2) 0.0204(19) 0.018(2) 0.0026(16) -0.0019(16) -0.0018(17)
N2A 0.019(2) 0.029(3) 0.0209(16) 0.0083(17) -0.0083(15) -0.0073(17)
N1A 0.017(2) 0.0255(19) 0.029(2) 0.0090(16) -0.0062(17) -0.0060(15)
N4A 0.019(4) 0.016(4) 0.015(5) 0.005(4) 0.005(4) -0.001(4)
N5A 0.015(4) 0.017(4) 0.016(4) 0.003(4) 0.006(4) 0.004(3)
C4A 0.016(4) 0.015(4) 0.017(4) 0.008(4) 0.006(4) -0.001(4)
N6A 0.015(4) 0.014(4) 0.019(4) 0.000(4) 0.005(4) 0.000(4)

loop_
_atom_type_symbol
_atom_type_description
_atom_type_scat_dispersion_real
_atom_type_scat_dispersion_imag
_atom_type_scat_source
C C 0.0033 0.0016 'International Tables Vol C Tables 4.2.6.8 and 6.1.1.4'
H H 0.0000 0.0000 'International Tables Vol C Tables 4.2.6.8 and 6.1.1.4'
Cr Cr 0.3209 0.6236 'International Tables Vol C Tables 4.2.6.8 and 6.1.1.4'
N N 0.0061 0.0033 'International Tables Vol C Tables 4.2.6.8 and 6.1.1.4'
O O 0.0106 0.0060 'International Tables Vol C Tables 4.2.6.8 and 6.1.1.4'
P P 0.1023 0.0942 'International Tables Vol C Tables 4.2.6.8 and 6.1.1.4'

loop_
_geom_angle_atom_site_label_1
_geom_angle_atom_site_label_2
_geom_angle_atom_site_label_3
_geom_angle
_geom_angle_site_symmetry_1
_geom_angle_site_symmetry_3
O1 Cr1 N1 86.0(12) . .
O1 Cr1 N4 91.4(4) . .
O1 Cr1 N6 92.4(3) . 4_565
O1 Cr1 N3A 86.51(14) . .
O1 Cr1 N1A 86.73(17) . 4_576
O1 Cr1 N4A 93.5(6) . 4_565
O1 Cr1 N6A 93.1(10) . .
O5 Cr1 O1 177.36(10) . .
O5 Cr1 N1 91.4(13) . .
O5 Cr1 N4 91.2(4) . .
O5 Cr1 N6 87.1(3) . 4_565
O5 Cr1 N3A 90.91(14) . .
O5 Cr1 N1A 94.08(17) . 4_576
O5 Cr1 N4A 85.8(6) . 4_565
O5 Cr1 N6A 89.5(10) . .
N1 Cr1 N6 86(2) . 4_565
N1 Cr1 N1A 99(2) . 4_576
N1 Cr1 N4A 83(2) . 4_565
N4 Cr1 N1 172.2(17) . .
N4 Cr1 N6 86.9(6) . 4_565
N4 Cr1 N1A 88.4(4) . 4_576
N4 Cr1 N4A 89.4(7) . 4_565
N6 Cr1 N1A 175.2(4) 4_565 4_576
N6 Cr1 N4A 2.7(9) 4_565 4_565
N3A Cr1 N4A 87.1(8) . 4_565
N1A Cr1 N4A 177.8(8) 4_576 4_565
N6A Cr1 N3A 178.4(9) . .
N6A Cr1 N4A 91.5(13) . 4_565
O5 P2 O8 114.71(14) . .
O5 P2 O7 112.76(15) . .
O5 P2 O6 109.58(14) . .
O8 P2 O7 105.46(14) . .
O8 P2 O6 107.89(15) . .
O7 P2 O6 105.96(15) . .
O1 P1 O4 112.75(14) . .
O1 P1 O2 109.58(14) . .
O1 P1 O3 115.36(15) . .
O2 P1 O4 106.43(14) . .
O3 P1 O4 105.51(14) . .
O3 P1 O2 106.65(15) . .
P1 O1 Cr1 158.22(16) . .
P2 O5 Cr1 160.98(17) . .
N2 N1 Cr1 128(3) . .
N2 N1 C1 107(2) . .
C1 N1 Cr1 124(3) . .
N5 N4 Cr1 126.2(7) . .
C3 N4 Cr1 130.1(9) . .
C3 N4 N5 103.3(8) . .
C4 N6 Cr1 120.6(8) . 4_566
C4 N6 C3 103.2(8) . .
C3 N6 Cr1 132.8(9) . 4_566
N4 N5 C4 109.4(8) . .
N2 C2 N3 108(2) . .
C1 N3 C2 107(2) . .
N6 C4 N5 110.1(9) . .
N4 C3 N6 114.0(8) . .
N4A C3 N6A 111.1(16) . .
C2 N2 N1 109(2) . .
N3 C1 N1 109(2) . .
N1A C1 N3A 113.8(4) . .
C1 N3A Cr1 131.0(4) . .
C2A N3A Cr1 124.7(4) . .
C2A N3A C1 103.7(4) . .
N2A C2A N3A 109.7(4) . .
C2A N2A N1A 110.3(3) . .
C1 N1A Cr1 134.6(4) . 4_575
C1 N1A N2A 102.6(4) . .
C3 N4A Cr1 126.0(16) . 4_566
N5A N4A C3 105.5(16) . .
N4A N5A C4A 109.5(17) . .
N5A C4A N6A 108.4(18) . .
C3 N6A Cr1 133(2) . .
C3 N6A C4A 105.5(17) . .
C4A N6A Cr1 120.0(16) . .

loop_
_geom_bond_atom_site_label_1
_geom_bond_atom_site_label_2
_geom_bond_distance
_geom_bond_site_symmetry_2
Cr1 O1 2.031(2) .
Cr1 O5 2.025(2) .
Cr1 N1 2.22(5) .
Cr1 N4 2.138(12) .
Cr1 N6 2.343(12) 4_565
Cr1 N3A 2.114(5) .
Cr1 N1A 2.402(5) 4_576
Cr1 N4A 2.44(2) 4_565
Cr1 N6A 2.09(2) .
P2 O5 1.490(3) .
P2 O8 1.511(2) .
P2 O7 1.570(2) .
P2 O6 1.571(3) .
P1 O1 1.492(2) .
P1 O4 1.571(2) .
P1 O2 1.571(3) .
P1 O3 1.512(3) .
N1 N2 1.35(2) .
N1 C1 1.35(2) .
N4 N5 1.338(9) .
N4 C3 1.331(10) .
N6 C4 1.326(10) .
N6 C3 1.343(9) .
N5 C4 1.344(10) .
C2 N3 1.35(2) .
C2 N2 1.35(2) .
N3 C1 1.34(2) .
C3 N4A 1.342(17) .
C3 N6A 1.344(18) .
C1 N3A 1.358(5) .
C1 N1A 1.315(5) .
N3A C2A 1.324(5) .
C2A N2A 1.320(6) .
N2A N1A 1.365(5) .
N4A N5A 1.331(17) .
N5A C4A 1.345(17) .
C4A N6A 1.346(18) .
